data_4303484
loop_
_publ_author_name
'Miguel A. Galindo'
'David Amantia'
'Alberto Martinez Martinez'
'William Clegg'
'Ross W. Harrington'
'Virtudes Moreno Martinez'
'Andrew Houlton'

_publ_section_title
;
Probing Metal-Ion Purine Interactions at DNA Minor-Groove Sites
;
_journal_name_full 'Inorganic Chemistry'
_journal_page_first 10295
_journal_page_last 10303
_journal_paper_doi 10.1021/ic9013448
_journal_volume 48
_journal_year 2009
_chemical_formula_moiety 'C20 H38 Cd2 Cl2 N18 O7'
_chemical_formula_sum 'C20 H38 Cd2 Cl2 N18 O7'
_chemical_formula_weight 938.38
_chemical_name_systematic
;
 ?
;
_space_group_IT_number 15
_symmetry_cell_setting monoclinic
_symmetry_space_group_name_Hall '-C 2yc'
_symmetry_space_group_name_H-M 'C 1 2/c 1'
_atom_sites_solution_hydrogens mixed
_atom_sites_solution_primary direct
_atom_sites_solution_secondary difmap
_audit_creation_method SHELXL-97
_cell_angle_alpha 90.00
_cell_angle_beta 118.001(2)
_cell_angle_gamma 90.00
_cell_formula_units_Z 4
_cell_length_a 31.5113(8)
_cell_length_b 7.8916(2)
_cell_length_c 14.9198(4)
_cell_measurement_reflns_used 71698
_cell_measurement_temperature 120(2)
_cell_measurement_theta_max 27.48
_cell_measurement_theta_min 2.91
_cell_volume 3275.86(16)
_computing_cell_refinement 'HKL DENZO'
_computing_data_collection 'Nonius COLLECT'
_computing_data_reduction 'HKL DENZO and SCALEPACK'
_computing_molecular_graphics 'Bruker SHELXTL'
_computing_publication_material 'Bruker SHELXTL and local programs'
_computing_structure_refinement 'Bruker SHELXTL'
_computing_structure_solution 'Bruker SHELXTL'
_diffrn_ambient_temperature 120(2)
_diffrn_measured_fraction_theta_full 0.998
_diffrn_measured_fraction_theta_max 0.996
_diffrn_measurement_device_type 'Nonius KappaCCD diffractometer'
_diffrn_measurement_method '\f and \w scans'
_diffrn_radiation_monochromator 'mirror optics'
_diffrn_radiation_source 'Nonius rotating anode'
_diffrn_radiation_type MoK\a
_diffrn_radiation_wavelength 0.71073
_diffrn_reflns_av_R_equivalents 0.1111
_diffrn_reflns_av_sigmaI/netI 0.0512
_diffrn_reflns_limit_h_max 40
_diffrn_reflns_limit_h_min -40
_diffrn_reflns_limit_k_max 10
_diffrn_reflns_limit_k_min -9
_diffrn_reflns_limit_l_max 18
_diffrn_reflns_limit_l_min -19
_diffrn_reflns_number 25740
_diffrn_reflns_theta_full 26.00
_diffrn_reflns_theta_max 27.53
_diffrn_reflns_theta_min 2.92
_diffrn_standards_number 0
_exptl_absorpt_coefficient_mu 1.532
_exptl_absorpt_correction_T_max 0.956
_exptl_absorpt_correction_T_min 0.887
_exptl_absorpt_correction_type multi-scan
_exptl_absorpt_process_details SADABS
_exptl_crystal_colour colourless
_exptl_crystal_density_diffrn 1.903
_exptl_crystal_density_method 'not measured'
_exptl_crystal_description block
_exptl_crystal_F_000 1880
_exptl_crystal_size_max 0.08
_exptl_crystal_size_mid 0.06
_exptl_crystal_size_min 0.03
_refine_diff_density_max 1.599
_refine_diff_density_min -1.740
_refine_diff_density_rms 0.356
_refine_ls_extinction_coef 0.0018(2)
_refine_ls_extinction_expression Fc^*^=kFc[1+0.001xFc^2^\l^3^/sin(2\q)]^-1/4^
_refine_ls_extinction_method SHELXL
_refine_ls_goodness_of_fit_ref 1.126
_refine_ls_hydrogen_treatment mixed
_refine_ls_matrix_type full
_refine_ls_number_parameters 257
_refine_ls_number_reflns 3759
_refine_ls_number_restraints 11
_refine_ls_restrained_S_all 1.126
_refine_ls_R_factor_all 0.0575
_refine_ls_R_factor_gt 0.0492
_refine_ls_shift/su_max 0.001
_refine_ls_shift/su_mean 0.000
_refine_ls_structure_factor_coef Fsqd
_refine_ls_weighting_details 'calc w=1/[\s^2^(Fo^2^)+(0.0499P)^2^+32.6375P] where P=(Fo^2^+2Fc^2^)/3'
_refine_ls_weighting_scheme calc
_refine_ls_wR_factor_gt 0.1262
_refine_ls_wR_factor_ref 0.1310
_reflns_number_gt 3303
_reflns_number_total 3759
_reflns_threshold_expression I>2\s(I)
_cod_data_source_file ic9013448_si_001_3.cif
_cod_data_source_block ah101_compound_2
_cod_original_cell_volume 3275.86(15)
_cod_original_sg_symbol_H-M 'C 2/c'
_cod_database_code 4303484

loop_
_symmetry_equiv_pos_as_xyz
'x, y, z'
'-x, y, -z+1/2'
'x+1/2, y+1/2, z'
'-x+1/2, y+1/2, -z+1/2'
'-x, -y, -z'
'x, -y, z-1/2'
'-x+1/2, -y+1/2, -z'
'x+1/2, -y+1/2, z-1/2'

loop_
_atom_site_label
_atom_site_type_symbol
_atom_site_fract_x
_atom_site_fract_y
_atom_site_fract_z
_atom_site_U_iso_or_equiv
_atom_site_adp_type
_atom_site_occupancy
_atom_site_symmetry_multiplicity
_atom_site_calc_flag
_atom_site_refinement_flags
_atom_site_disorder_assembly
_atom_site_disorder_group
Cd1 Cd 0.2500 0.7500 0.5000 0.02120(17) Uani 1 2 d S . .
Cd2 Cd 0.5000 0.62877(6) 0.2500 0.02066(17) Uani 1 2 d S . .
Cl Cl 0.57978(4) 0.49954(17) 0.30464(9) 0.0288(3) Uani 1 1 d . . .
O1 O 0.21246(12) 0.4956(5) 0.4101(3) 0.0297(8) Uani 1 1 d . . .
O2 O 0.21699(17) 0.2544(5) 0.3475(4) 0.0401(10) Uani 1 1 d . . .
O3 O 0.28203(13) 0.3927(5) 0.4447(3) 0.0354(9) Uani 1 1 d . . .
O4 O 0.5000 0.9174(7) 0.2500 0.0270(11) Uani 1 2 d SD . .
H4A H 0.5074(18) 0.967(6) 0.208(3) 0.015(12) Uiso 1 1 d D . .
N1 N 0.61323(13) 0.8481(5) 0.6460(3) 0.0223(8) Uani 1 1 d . . .
N2 N 0.60846(15) 1.0045(6) 0.7704(3) 0.0290(9) Uani 1 1 d D . .
H2A H 0.5932(17) 1.047(9) 0.801(4) 0.05(2) Uiso 1 1 d D . .
H2B H 0.6393(8) 1.027(8) 0.800(4) 0.038(17) Uiso 1 1 d D . .
N3 N 0.53749(13) 0.8967(5) 0.6460(3) 0.0198(8) Uani 1 1 d . . .
N6 N 0.61974(15) 0.7106(6) 0.5167(4) 0.0279(9) Uani 1 1 d D . .
H6A H 0.6507(8) 0.716(7) 0.553(3) 0.027(15) Uiso 1 1 d D . .
H6B H 0.6097(16) 0.647(7) 0.462(3) 0.029(16) Uiso 1 1 d D . .
N7 N 0.50809(13) 0.6693(5) 0.4172(3) 0.0195(8) Uani 1 1 d . . .
N9 N 0.47059(14) 0.7699(5) 0.5018(3) 0.0197(8) Uani 1 1 d . . .
N13 N 0.29727(13) 0.7780(5) 0.4206(3) 0.0201(8) Uani 1 1 d D . .
H13 H 0.295(2) 0.682(5) 0.387(5) 0.045(19) Uiso 1 1 d D . .
N16 N 0.19804(14) 0.8843(5) 0.3484(3) 0.0214(8) Uani 1 1 d D . .
H16A H 0.1680(9) 0.846(5) 0.314(3) 0.000(10) Uiso 1 1 d D . .
H16B H 0.1976(17) 0.989(4) 0.368(5) 0.041(18) Uiso 1 1 d D . .
N17 N 0.23765(15) 0.3782(5) 0.4012(3) 0.0239(8) Uani 1 1 d . . .
C2 C 0.58527(16) 0.9121(6) 0.6846(3) 0.0213(9) Uani 1 1 d . . .
C4 C 0.51827(15) 0.8088(6) 0.5592(3) 0.0178(8) Uani 1 1 d . . .
C5 C 0.54148(17) 0.7458(5) 0.5079(3) 0.0185(9) Uani 1 1 d . . .
C6 C 0.59182(17) 0.7662(6) 0.5567(4) 0.0215(9) Uani 1 1 d . . .
C8 C 0.46677(16) 0.6871(6) 0.4186(4) 0.0211(9) Uani 1 1 d . . .
H8 H 0.4371 0.6457 0.3664 0.025 Uiso 1 1 calc R . .
C10 C 0.43344(16) 0.8103(6) 0.5307(3) 0.0205(9) Uani 1 1 d . . .
H10A H 0.4344 0.9334 0.5442 0.025 Uiso 1 1 calc R . .
H10B H 0.4407 0.7499 0.5945 0.025 Uiso 1 1 calc R . .
C11 C 0.38298(16) 0.7625(6) 0.4502(4) 0.0203(9) Uani 1 1 d . . .
H11A H 0.3813 0.6398 0.4350 0.024 Uiso 1 1 calc R . .
H11B H 0.3743 0.8262 0.3868 0.024 Uiso 1 1 calc R . .
C12 C 0.34849(16) 0.8069(7) 0.4926(4) 0.0238(10) Uani 1 1 d . . .
H12A H 0.3571 0.7383 0.5543 0.029 Uiso 1 1 calc R . .
H12B H 0.3530 0.9276 0.5130 0.029 Uiso 1 1 calc R . .
C14 C 0.27526(17) 0.9158(7) 0.3455(4) 0.0238(10) Uani 1 1 d . . .
H14A H 0.2903 0.9202 0.3003 0.029 Uiso 1 1 calc R . .
H14B H 0.2808 1.0259 0.3810 0.029 Uiso 1 1 calc R . .
C15 C 0.22160(17) 0.8845(7) 0.2829(4) 0.0258(10) Uani 1 1 d . . .
H15A H 0.2072 0.9740 0.2307 0.031 Uiso 1 1 calc R . .
H15B H 0.2162 0.7740 0.2477 0.031 Uiso 1 1 calc R . .

loop_
_atom_site_aniso_label
_atom_site_aniso_U_11
_atom_site_aniso_U_22
_atom_site_aniso_U_33
_atom_site_aniso_U_23
_atom_site_aniso_U_13
_atom_site_aniso_U_12
Cd1 0.0177(3) 0.0287(3) 0.0195(3) 0.00445(18) 0.01067(19) 0.00011(17)
Cd2 0.0222(3) 0.0218(3) 0.0212(3) 0.000 0.0128(2) 0.000
Cl 0.0286(6) 0.0342(7) 0.0272(6) 0.0064(5) 0.0162(5) 0.0105(5)
O1 0.0232(17) 0.0261(19) 0.037(2) -0.0064(16) 0.0114(15) 0.0030(14)
O2 0.057(3) 0.020(2) 0.050(3) -0.0076(17) 0.031(2) -0.0074(17)
O3 0.0278(19) 0.043(2) 0.038(2) 0.0018(18) 0.0180(17) 0.0102(16)
O4 0.042(3) 0.022(2) 0.031(3) 0.000 0.028(2) 0.000
N1 0.0182(18) 0.026(2) 0.0222(19) 0.0023(16) 0.0091(15) 0.0014(15)
N2 0.023(2) 0.041(3) 0.021(2) -0.0056(19) 0.0088(17) -0.0013(18)
N3 0.0203(18) 0.022(2) 0.0193(18) 0.0021(15) 0.0113(15) 0.0020(15)
N6 0.0187(19) 0.037(2) 0.031(2) -0.007(2) 0.0137(17) -0.0015(17)
N7 0.0216(18) 0.023(2) 0.0181(18) -0.0015(15) 0.0124(15) -0.0026(15)
N9 0.0193(18) 0.022(2) 0.0210(19) 0.0016(15) 0.0124(15) -0.0006(14)
N13 0.0175(18) 0.024(2) 0.0209(19) 0.0001(16) 0.0109(15) 0.0012(15)
N16 0.0206(18) 0.024(2) 0.0208(19) 0.0022(16) 0.0109(16) -0.0003(15)
N17 0.032(2) 0.022(2) 0.024(2) 0.0043(16) 0.0175(17) 0.0049(16)
C2 0.021(2) 0.023(2) 0.019(2) 0.0037(18) 0.0087(17) 0.0008(17)
C4 0.019(2) 0.018(2) 0.019(2) 0.0054(17) 0.0112(17) 0.0010(16)
C5 0.023(2) 0.018(2) 0.017(2) 0.0015(16) 0.0118(18) 0.0016(16)
C6 0.022(2) 0.020(2) 0.026(2) 0.0026(18) 0.0137(19) 0.0029(17)
C8 0.021(2) 0.021(2) 0.023(2) 0.0008(18) 0.0123(18) -0.0015(17)
C10 0.021(2) 0.027(2) 0.018(2) 0.0007(18) 0.0131(17) 0.0005(18)
C11 0.021(2) 0.020(2) 0.023(2) -0.0014(17) 0.0128(19) -0.0010(16)
C12 0.017(2) 0.033(3) 0.022(2) 0.001(2) 0.0109(18) 0.0023(18)
C14 0.023(2) 0.030(3) 0.021(2) 0.0026(19) 0.0123(18) -0.0001(18)
C15 0.025(2) 0.036(3) 0.019(2) 0.004(2) 0.0129(19) 0.000(2)

loop_
_atom_type_symbol
_atom_type_description
_atom_type_scat_dispersion_real
_atom_type_scat_dispersion_imag
_atom_type_scat_source
C C 0.0033 0.0016 'International Tables Vol C Tables 4.2.6.8 and 6.1.1.4'
H H 0.0000 0.0000 'International Tables Vol C Tables 4.2.6.8 and 6.1.1.4'
N N 0.0061 0.0033 'International Tables Vol C Tables 4.2.6.8 and 6.1.1.4'
O O 0.0106 0.0060 'International Tables Vol C Tables 4.2.6.8 and 6.1.1.4'
Cd Cd -0.8075 1.2024 'International Tables Vol C Tables 4.2.6.8 and 6.1.1.4'
Cl Cl 0.1484 0.1585 'International Tables Vol C Tables 4.2.6.8 and 6.1.1.4'

loop_
_geom_angle_atom_site_label_1
_geom_angle_atom_site_label_2
_geom_angle_atom_site_label_3
_geom_angle
_geom_angle_site_symmetry_1
_geom_angle_site_symmetry_3
_geom_angle_publ_flag
O1 Cd1 O1 180.0 . 7_566 ?
O1 Cd1 N13 93.49(14) . . ?
O1 Cd1 N13 86.51(14) . 7_566 ?
O1 Cd1 N13 86.51(14) 7_566 . ?
O1 Cd1 N13 93.49(14) 7_566 7_566 ?
O1 Cd1 N16 84.29(14) . . ?
O1 Cd1 N16 95.71(14) . 7_566 ?
O1 Cd1 N16 84.29(14) 7_566 7_566 ?
O1 Cd1 N16 95.71(14) 7_566 . ?
N13 Cd1 N13 180.0 . 7_566 ?
N13 Cd1 N16 77.71(14) . . ?
N13 Cd1 N16 102.29(14) . 7_566 ?
N13 Cd1 N16 77.71(14) 7_566 7_566 ?
N13 Cd1 N16 102.29(14) 7_566 . ?
N16 Cd1 N16 180.0 . 7_566 ?
Cl Cd2 Cl 131.22(7) . 2_655 ?
Cl Cd2 O4 114.39(3) . . ?
Cl Cd2 O4 114.39(3) 2_655 . ?
Cl Cd2 N7 96.70(10) . . ?
Cl Cd2 N7 89.61(9) 2_655 . ?
Cl Cd2 N7 96.70(10) 2_655 2_655 ?
Cl Cd2 N7 89.61(9) . 2_655 ?
O4 Cd2 N7 82.36(10) . . ?
O4 Cd2 N7 82.36(10) . 2_655 ?
N7 Cd2 N7 164.7(2) . 2_655 ?
Cd1 O1 N17 120.2(3) . . ?
C2 N1 C6 118.5(4) . . ?
C2 N3 C4 111.7(4) . . ?
Cd2 N7 C5 136.4(3) . . ?
Cd2 N7 C8 114.0(3) . . ?
C5 N7 C8 103.7(4) . . ?
C4 N9 C8 106.3(4) . . ?
C4 N9 C10 124.2(4) . . ?
C8 N9 C10 129.5(4) . . ?
Cd1 N13 C12 112.9(3) . . ?
Cd1 N13 C14 105.8(3) . . ?
C12 N13 C14 113.6(4) . . ?
Cd1 N16 C15 107.4(3) . . ?
O1 N17 O2 118.7(4) . . ?
O1 N17 O3 119.1(4) . . ?
O2 N17 O3 122.2(4) . . ?
N1 C2 N2 115.7(4) . . ?
N1 C2 N3 127.3(4) . . ?
N2 C2 N3 117.0(4) . . ?
N3 C4 N9 125.9(4) . . ?
N3 C4 C5 127.5(4) . . ?
N9 C4 C5 106.5(4) . . ?
N7 C5 C4 109.8(4) . . ?
N7 C5 C6 134.5(4) . . ?
C4 C5 C6 115.7(4) . . ?
N1 C6 N6 117.9(4) . . ?
N1 C6 C5 119.1(4) . . ?
N6 C6 C5 123.0(4) . . ?
N7 C8 N9 113.7(4) . . ?
N9 C10 C11 113.4(4) . . ?
C10 C11 C12 107.3(4) . . ?
N13 C12 C11 114.1(4) . . ?
N13 C14 C15 109.7(4) . . ?
N16 C15 C14 110.7(4) . . ?

loop_
_geom_bond_atom_site_label_1
_geom_bond_atom_site_label_2
_geom_bond_distance
_geom_bond_site_symmetry_2
_geom_bond_publ_flag
Cd1 O1 2.396(4) . ?
Cd1 O1 2.396(4) 7_566 ?
Cd1 N13 2.309(4) . ?
Cd1 N13 2.309(4) 7_566 ?
Cd1 N16 2.333(4) . ?
Cd1 N16 2.333(4) 7_566 ?
Cd2 Cl 2.4698(11) . ?
Cd2 Cl 2.4698(11) 2_655 ?
Cd2 O4 2.278(5) . ?
Cd2 N7 2.406(4) . ?
Cd2 N7 2.406(4) 2_655 ?
O1 N17 1.267(5) . ?
O2 N17 1.238(6) . ?
O3 N17 1.240(6) . ?
N1 C2 1.355(6) . ?
N1 C6 1.344(6) . ?
N2 C2 1.352(6) . ?
N3 C2 1.342(6) . ?
N3 C4 1.337(6) . ?
N6 C6 1.347(6) . ?
N7 C5 1.402(6) . ?
N7 C8 1.320(6) . ?
N9 C4 1.370(6) . ?
N9 C8 1.356(6) . ?
N9 C10 1.461(6) . ?
N13 C12 1.477(6) . ?
N13 C14 1.480(6) . ?
N16 C15 1.479(6) . ?
C4 C5 1.377(6) . ?
C5 C6 1.410(7) . ?
C10 C11 1.523(6) . ?
C11 C12 1.533(6) . ?
C14 C15 1.520(7) . ?

loop_
_geom_hbond_atom_site_label_D
_geom_hbond_atom_site_label_H
_geom_hbond_atom_site_label_A
_geom_hbond_distance_DH
_geom_hbond_distance_HA
_geom_hbond_distance_DA
_geom_hbond_angle_DHA
_geom_hbond_site_symmetry_A
O4 H4A N3 0.858(19) 1.93(2) 2.770(5) 165(5) 6_575
N2 H2B O1 0.876(19) 2.12(3) 2.945(5) 156(6) 8_566
N6 H6A O3 0.867(19) 2.27(4) 2.984(5) 140(4) 5_666
N6 H6B Cl 0.875(19) 2.39(2) 3.260(5) 174(6) .
N13 H13 O3 0.89(2) 2.53(6) 3.126(6) 125(6) .
N16 H16A Cl 0.893(18) 2.97(3) 3.586(4) 127(3) 3_455
N16 H16B O2 0.884(19) 2.24(4) 2.983(6) 142(6) 1_565
